data_2208699
loop_
_publ_author_name
'Wen-Zhi Zhang'

_publ_section_title
;A new manganese(II) complex with the <i>m</i>-aminobenzoate anion:
 [aqua(3-aminobenzoato-\k<i>O</i>)bis(1,10-phenanthroline-\k^2^<i>N</i>,<i>N</i>')manganese(II)]
 3-aminobenzoate 4.5-hydrate
;
_journal_coeditor_code RZ2010
_journal_issue 4
_journal_name_full 'Acta Crystallographica Section E'
_journal_page_first m857
_journal_page_last m859
_journal_paper_doi 10.1107/S1600536806010245
_journal_volume 62
_journal_year 2006
_chemical_formula_iupac '[Mn (C12 H8 N2)2 (C7 H6 N O2) (H2 O)] (C7 H6 N O2), 4.5H2 O'
_chemical_formula_moiety 'C31 H24 Mn N5 O3 +, C7 H6 N O2 -, 4.5H2 O'
_chemical_formula_sum 'C38 H39 Mn N6 O9.5'
_chemical_formula_weight 786.70
_chemical_name_systematic
;
[aqua(3-aminobenzoato-\k<i>O</i>)bis(1,10-phenanthroline-\k^2^<i>N</i>,\
<i>N</i>')manganese(II)] 3-aminobenzoate 4.5-hydrate
;
_space_group_IT_number 2
_symmetry_cell_setting triclinic
_symmetry_space_group_name_Hall '-P 1'
_symmetry_space_group_name_H-M 'P -1'
_atom_sites_solution_hydrogens geom
_atom_sites_solution_primary direct
_atom_sites_solution_secondary difmap
_audit_creation_method SHELXL-97
_cell_angle_alpha 102.56(3)
_cell_angle_beta 102.00(3)
_cell_angle_gamma 111.91(3)
_cell_formula_units_Z 2
_cell_length_a 12.795(3)
_cell_length_b 12.800(3)
_cell_length_c 13.408(3)
_cell_measurement_reflns_used 13600
_cell_measurement_temperature 292(2)
_cell_measurement_theta_max 27.48
_cell_measurement_theta_min 1.81
_cell_volume 1884.5(11)
_computing_cell_refinement PROCESS-AUTO
_computing_data_collection 'PROCESS-AUTO (Rigaku, 1998)'
_computing_data_reduction PROCESS-AUTO
_computing_molecular_graphics 'SHELXTL-PLUS (Sheldrick, 1990)'
_computing_publication_material SHELXTL-PLUS
_computing_structure_refinement 'SHELXL97 (Sheldrick, 1997)'
_computing_structure_solution 'SHELXS97 (Sheldrick, 1997)'
_diffrn_ambient_temperature 292(2)
_diffrn_detector_area_resol_mean 10.0
_diffrn_measured_fraction_theta_full 0.984
_diffrn_measured_fraction_theta_max 0.977
_diffrn_measurement_device_type 'Rigaku R-AXIS RAPID'
_diffrn_measurement_method '\w scan'
_diffrn_radiation_monochromator graphite
_diffrn_radiation_source 'rotor target'
_diffrn_radiation_type MoK\a
_diffrn_radiation_wavelength 0.71073
_diffrn_reflns_av_R_equivalents 0.0255
_diffrn_reflns_av_sigmaI/netI 0.0654
_diffrn_reflns_limit_h_max 16
_diffrn_reflns_limit_h_min -16
_diffrn_reflns_limit_k_max 16
_diffrn_reflns_limit_k_min -15
_diffrn_reflns_limit_l_max 17
_diffrn_reflns_limit_l_min -17
_diffrn_reflns_number 13600
_diffrn_reflns_theta_full 25.00
_diffrn_reflns_theta_max 27.48
_diffrn_reflns_theta_min 1.81
_diffrn_standards_decay_% 0
_diffrn_standards_number 0
_exptl_absorpt_coefficient_mu 0.415
_exptl_absorpt_correction_T_max 0.878
_exptl_absorpt_correction_T_min 0.836
_exptl_absorpt_correction_type multi-scan
_exptl_absorpt_process_details
;
ABSCOR (Higashi, 1995)
;
_exptl_crystal_colour colourless
_exptl_crystal_density_diffrn 1.386
_exptl_crystal_density_method 'not measured'
_exptl_crystal_description block
_exptl_crystal_F_000 820
_exptl_crystal_size_max 0.42
_exptl_crystal_size_mid 0.39
_exptl_crystal_size_min 0.33
_refine_diff_density_max 0.856
_refine_diff_density_min -0.336
_refine_ls_extinction_method none
_refine_ls_goodness_of_fit_ref 0.937
_refine_ls_hydrogen_treatment mixed
_refine_ls_matrix_type full
_refine_ls_number_parameters 524
_refine_ls_number_reflns 8467
_refine_ls_number_restraints 12
_refine_ls_restrained_S_all 0.938
_refine_ls_R_factor_all 0.0840
_refine_ls_R_factor_gt 0.0499
_refine_ls_shift/su_max 0.000
_refine_ls_shift/su_mean 0.000
_refine_ls_structure_factor_coef Fsqd
_refine_ls_weighting_details 'calc w=1/[\s^2^(Fo^2^)+(0.0833P)^2^] where P=(Fo^2^+2Fc^2^)/3'
_refine_ls_weighting_scheme calc
_refine_ls_wR_factor_gt 0.1347
_refine_ls_wR_factor_ref 0.1432
_reflns_number_gt 5042
_reflns_number_total 8467
_reflns_threshold_expression I>2\s(I)
_cod_data_source_file rz2010.cif
_cod_data_source_block I
_cod_depositor_comments
;
The following automatic conversions were performed:

'_chemical_melting_point' value 'not measured' was changed to '?' -
the value is undefined or not given.

Automatic conversion script
Id: cif_fix_values 1646 2011-03-28 12:23:43Z adriana 

The following automatic conversions were performed:

'_chemical_melting_point' value 'not measured' was changed to '?' -
the value is undefined or not given.

Automatic conversion script
Id: cif_fix_values 1715 2011-07-08 13:25:40Z adriana 
;
_cod_database_code 2208699

loop_
_symmetry_equiv_pos_as_xyz
'x, y, z'
'-x, -y, -z'

loop_
_atom_site_type_symbol
_atom_site_label
_atom_site_fract_x
_atom_site_fract_y
_atom_site_fract_z
_atom_site_U_iso_or_equiv
_atom_site_adp_type
_atom_site_calc_flag
_atom_site_refinement_flags
_atom_site_occupancy
C C1 0.6191(2) -0.2869(2) 0.2180(2) 0.0425(6) Uani d . 1
C C2 0.5522(3) -0.3955(2) 0.2294(2) 0.0493(7) Uani d . 1
H H1 0.5076 -0.3976 0.2762 0.059 Uiso calc R 1
C C3 0.5511(3) -0.4987(3) 0.1730(3) 0.0610(9) Uani d . 1
C C4 0.6169(3) -0.4954(3) 0.1036(3) 0.0682(10) Uani d . 1
H H4 0.6157 -0.5655 0.0642 0.082 Uiso calc R 1
C C5 0.6855(3) -0.3874(3) 0.0919(3) 0.0653(9) Uani d . 1
H H5 0.7298 -0.3858 0.0448 0.078 Uiso calc R 1
C C6 0.6876(3) -0.2825(3) 0.1506(2) 0.0502(7) Uani d . 1
H H6 0.7347 -0.2101 0.1446 0.060 Uiso calc R 1
C C7 0.6159(2) -0.1762(2) 0.2796(2) 0.0421(6) Uani d . 1
C C8 0.8723(3) 0.2012(2) 0.7560(2) 0.0444(6) Uani d . 1
C C9 0.7823(2) 0.2380(2) 0.7480(2) 0.0436(6) Uani d . 1
H H9 0.7045 0.1833 0.7074 0.052 Uiso calc R 1
C C10 0.8064(3) 0.3549(3) 0.7998(2) 0.0478(7) Uani d . 1
C C11 0.9253(3) 0.4358(3) 0.8582(2) 0.0599(8) Uani d . 1
H H11 0.9441 0.5147 0.8935 0.072 Uiso calc R 1
C C12 1.0127(3) 0.3995(3) 0.8635(3) 0.0627(9) Uani d . 1
H H12 1.0910 0.4550 0.9007 0.075 Uiso calc R 1
C C13 0.9889(3) 0.2832(3) 0.8155(2) 0.0546(8) Uani d . 1
H H13 1.0497 0.2595 0.8226 0.066 Uiso calc R 1
C C14 0.8423(3) 0.0725(3) 0.7045(2) 0.0481(7) Uani d . 1
C C15 0.8782(2) 0.1744(3) 0.1924(2) 0.0471(7) Uani d . 1
H H15 0.9356 0.1669 0.2418 0.057 Uiso calc R 1
C C16 0.9068(3) 0.2089(3) 0.1068(2) 0.0546(8) Uani d . 1
H H16 0.9812 0.2237 0.0994 0.066 Uiso calc R 1
C C17 0.8244(3) 0.2208(3) 0.0339(2) 0.0525(7) Uani d . 1
H H17 0.8430 0.2466 -0.0226 0.063 Uiso calc R 1
C C18 0.7107(3) 0.1937(2) 0.0444(2) 0.0414(6) Uani d . 1
C C26 0.6153(3) 0.1939(3) -0.0329(2) 0.0517(7) Uani d . 1
H H26 0.6287 0.2172 -0.0919 0.062 Uiso calc R 1
C C25 0.5073(3) 0.1614(3) -0.0221(2) 0.0514(7) Uani d . 1
H H25 0.4464 0.1600 -0.0750 0.062 Uiso calc R 1
C C24 0.4832(2) 0.1287(2) 0.0693(2) 0.0397(6) Uani d . 1
C C23 0.3721(3) 0.0974(3) 0.0854(2) 0.0506(7) Uani d . 1
H H23 0.3085 0.0941 0.0341 0.061 Uiso calc R 1
C C22 0.3577(3) 0.0720(3) 0.1765(2) 0.0526(7) Uani d . 1
H H22 0.2851 0.0530 0.1890 0.063 Uiso calc R 1
C C21 0.4536(2) 0.0748(2) 0.2507(2) 0.0455(7) Uani d . 1
H H21 0.4425 0.0561 0.3121 0.055 Uiso calc R 1
C C20 0.5749(2) 0.1298(2) 0.14859(18) 0.0339(5) Uani d . 1
C C19 0.6902(2) 0.1598(2) 0.13457(19) 0.0346(6) Uani d . 1
C C27 0.7125(3) 0.3416(3) 0.4803(3) 0.0562(8) Uani d . 1
H H27 0.6327 0.3044 0.4387 0.067 Uiso calc R 1
C C28 0.7574(3) 0.4563(3) 0.5557(3) 0.0673(9) Uani d . 1
H H28 0.7077 0.4927 0.5651 0.081 Uiso calc R 1
C C29 0.8750(3) 0.5128(3) 0.6146(3) 0.0651(9) Uani d . 1
H H29 0.9067 0.5896 0.6627 0.078 Uiso calc R 1
C C30 0.9485(3) 0.4559(3) 0.6030(2) 0.0497(7) Uani d . 1
C C38 1.0707(3) 0.5078(3) 0.6614(2) 0.0651(9) Uani d . 1
H H38 1.1065 0.5849 0.7096 0.078 Uiso calc R 1
C C37 1.1365(3) 0.4476(3) 0.6485(2) 0.0673(9) Uani d . 1
H H37 1.2169 0.4839 0.6881 0.081 Uiso calc R 1
C C36 1.0851(3) 0.3299(3) 0.5755(2) 0.0522(7) Uani d . 1
C C35 1.1493(3) 0.2619(3) 0.5599(3) 0.0669(9) Uani d . 1
H H35 1.2299 0.2948 0.5981 0.080 Uiso calc R 1
C C34 1.0944(3) 0.1496(3) 0.4899(3) 0.0625(9) Uani d . 1
H H34 1.1363 0.1046 0.4797 0.075 Uiso calc R 1
C C33 0.9735(3) 0.1024(3) 0.4329(2) 0.0538(8) Uani d . 1
H H33 0.9360 0.0250 0.3849 0.065 Uiso calc R 1
C C32 0.9649(2) 0.2748(2) 0.5156(2) 0.0393(6) Uani d . 1
C C31 0.8948(2) 0.3396(2) 0.5271(2) 0.0412(6) Uani d . 1
N N1 0.77459(18) 0.15150(18) 0.20845(16) 0.0363(5) Uani d . 1
N N2 0.55969(18) 0.10275(18) 0.23846(16) 0.0372(5) Uani d . 1
N N3 0.7783(2) 0.28465(19) 0.46605(17) 0.0424(5) Uani d . 1
N N4 0.90957(19) 0.16281(19) 0.44415(17) 0.0413(5) Uani d . 1
N N5 0.4810(3) -0.6078(3) 0.1874(3) 0.0916(11) Uani d . 1
H H5A 0.4403 -0.6078 0.2310 0.110 Uiso calc R 1
H H5B 0.4795 -0.6735 0.1524 0.110 Uiso calc R 1
N N6 0.7169(3) 0.3902(3) 0.7969(2) 0.0720(8) Uani d . 1
H H6A 0.6442 0.3395 0.7626 0.086 Uiso calc R 1
H H6B 0.7337 0.4630 0.8295 0.086 Uiso calc R 1
O O1 0.68978(18) -0.07775(16) 0.27945(15) 0.0489(5) Uani d . 1
O O2 0.5385(2) -0.18708(18) 0.32711(17) 0.0607(6) Uani d . 1
O O4 0.9087(2) 0.03085(19) 0.74462(17) 0.0651(6) Uani d . 1
O O3 0.7478(2) 0.01131(19) 0.62421(16) 0.0612(6) Uani d . 1
O O1W 0.61520(19) 0.03935(17) 0.45496(16) 0.0499(5) Uani d D 1
O O2W 0.1662(3) 0.2136(3) 0.2831(2) 0.0791(7) Uani d D 1
O O3W 0.2141(3) 0.3086(3) 0.1168(3) 0.1067(10) Uani d D 1
O O4W 0.0680(3) 0.0810(3) 0.9511(2) 0.0973(9) Uani d D 1
O O5W 0.6062(4) 0.7778(2) 0.5302(2) 0.1066(11) Uani d D 1
O O6W 0.5506(5) 0.5914(3) 0.5966(3) 0.0736(15) Uani d P 0.50
Mn Mn1 0.71712(3) 0.09882(3) 0.34998(3) 0.03614(13) Uani d . 1
H HW11 0.658(2) 0.050(2) 0.5215(14) 0.054 Uiso d D 1
H HW12 0.570(2) -0.0358(17) 0.4154(18) 0.054 Uiso d D 1
H HW21 0.125(2) 0.1323(15) 0.265(2) 0.054 Uiso d D 1
H HW22 0.2350(19) 0.257(2) 0.3407(19) 0.054 Uiso d D 1
H HW31 0.168(3) 0.2391(19) 0.0711(18) 0.054 Uiso d D 1
H HW32 0.236(3) 0.324(3) 0.1779(13) 0.054 Uiso d D 1
H HW51 0.646(3) 0.8413(17) 0.557(2) 0.054 Uiso d D 1
H HW52 0.562(2) 0.772(3) 0.4623(17) 0.054 Uiso d D 1
H HW41 0.036(4) 0.060(4) 0.8779(16) 0.114(16) Uiso d D 1

loop_
_atom_site_aniso_label
_atom_site_aniso_U_11
_atom_site_aniso_U_22
_atom_site_aniso_U_33
_atom_site_aniso_U_12
_atom_site_aniso_U_13
_atom_site_aniso_U_23
C1 0.0400(16) 0.0379(16) 0.0392(14) 0.0157(13) -0.0004(12) 0.0083(12)
C2 0.0430(17) 0.0374(16) 0.0576(17) 0.0163(14) 0.0037(13) 0.0115(13)
C3 0.0458(19) 0.0395(18) 0.082(2) 0.0174(15) 0.0044(17) 0.0072(16)
C4 0.060(2) 0.051(2) 0.076(2) 0.0302(19) -0.0011(18) -0.0022(17)
C5 0.060(2) 0.073(3) 0.062(2) 0.039(2) 0.0108(16) 0.0093(17)
C6 0.0484(18) 0.0502(18) 0.0509(16) 0.0247(15) 0.0101(14) 0.0142(13)
C7 0.0410(16) 0.0384(16) 0.0370(14) 0.0125(13) 0.0039(12) 0.0110(12)
C8 0.0478(17) 0.0491(17) 0.0349(13) 0.0164(14) 0.0168(12) 0.0163(12)
C9 0.0400(16) 0.0462(17) 0.0387(14) 0.0123(13) 0.0114(12) 0.0153(12)
C10 0.0497(18) 0.0501(18) 0.0471(16) 0.0196(15) 0.0214(14) 0.0210(14)
C11 0.063(2) 0.0453(18) 0.0581(19) 0.0127(17) 0.0185(16) 0.0141(15)
C12 0.0436(19) 0.057(2) 0.066(2) 0.0077(16) 0.0095(15) 0.0151(16)
C13 0.0386(18) 0.059(2) 0.0564(18) 0.0137(15) 0.0138(14) 0.0161(15)
C14 0.0525(19) 0.0507(18) 0.0401(15) 0.0191(15) 0.0189(14) 0.0154(13)
C15 0.0374(16) 0.0520(18) 0.0499(16) 0.0159(14) 0.0156(13) 0.0177(13)
C16 0.0451(18) 0.064(2) 0.0569(18) 0.0195(16) 0.0281(15) 0.0214(15)
C17 0.058(2) 0.0524(18) 0.0478(16) 0.0144(15) 0.0307(15) 0.0212(14)
C18 0.0515(17) 0.0359(15) 0.0368(14) 0.0171(13) 0.0174(12) 0.0123(11)
C26 0.067(2) 0.0547(19) 0.0408(15) 0.0284(17) 0.0194(15) 0.0255(14)
C25 0.059(2) 0.0548(19) 0.0402(15) 0.0274(16) 0.0076(14) 0.0194(13)
C24 0.0409(16) 0.0356(15) 0.0417(14) 0.0187(13) 0.0096(12) 0.0109(11)
C23 0.0427(18) 0.0510(18) 0.0548(17) 0.0224(15) 0.0072(14) 0.0158(14)
C22 0.0395(17) 0.059(2) 0.0651(19) 0.0235(15) 0.0207(15) 0.0224(15)
C21 0.0419(17) 0.0493(17) 0.0472(15) 0.0190(14) 0.0184(13) 0.0170(13)
C20 0.0390(15) 0.0272(13) 0.0324(12) 0.0134(12) 0.0095(11) 0.0082(10)
C19 0.0411(15) 0.0270(13) 0.0343(13) 0.0133(12) 0.0132(11) 0.0095(10)
C27 0.0513(19) 0.0491(19) 0.0666(19) 0.0236(16) 0.0180(15) 0.0140(15)
C28 0.080(3) 0.051(2) 0.077(2) 0.036(2) 0.033(2) 0.0115(17)
C29 0.087(3) 0.0420(18) 0.0519(18) 0.0198(19) 0.0248(18) 0.0016(14)
C30 0.0582(19) 0.0406(16) 0.0357(14) 0.0092(15) 0.0144(13) 0.0083(12)
C38 0.070(2) 0.050(2) 0.0427(17) 0.0053(18) 0.0080(16) 0.0008(14)
C37 0.051(2) 0.067(2) 0.0487(18) 0.0035(18) -0.0042(15) 0.0118(16)
C36 0.0459(18) 0.062(2) 0.0404(15) 0.0163(16) 0.0062(13) 0.0221(14)
C35 0.046(2) 0.093(3) 0.059(2) 0.029(2) 0.0041(16) 0.035(2)
C34 0.056(2) 0.080(3) 0.066(2) 0.041(2) 0.0166(17) 0.0345(19)
C33 0.060(2) 0.0561(19) 0.0534(17) 0.0314(17) 0.0159(15) 0.0237(15)
C32 0.0377(15) 0.0422(16) 0.0343(13) 0.0114(13) 0.0111(11) 0.0170(11)
C31 0.0442(17) 0.0390(15) 0.0358(13) 0.0105(13) 0.0162(12) 0.0140(11)
N1 0.0328(12) 0.0364(12) 0.0370(11) 0.0124(10) 0.0109(9) 0.0121(9)
N2 0.0351(13) 0.0374(12) 0.0399(12) 0.0141(10) 0.0152(9) 0.0146(9)
N3 0.0432(14) 0.0375(13) 0.0428(12) 0.0157(11) 0.0138(10) 0.0096(10)
N4 0.0433(14) 0.0421(13) 0.0407(12) 0.0198(11) 0.0120(10) 0.0169(10)
N5 0.088(2) 0.0433(18) 0.134(3) 0.0264(18) 0.037(2) 0.0156(18)
N6 0.0607(19) 0.0572(18) 0.096(2) 0.0272(16) 0.0266(16) 0.0178(16)
O1 0.0539(13) 0.0364(11) 0.0556(12) 0.0152(10) 0.0220(10) 0.0171(9)
O2 0.0635(14) 0.0413(12) 0.0658(13) 0.0110(11) 0.0300(11) 0.0087(10)
O4 0.0683(15) 0.0621(15) 0.0632(14) 0.0356(13) 0.0088(11) 0.0164(11)
O3 0.0673(15) 0.0509(13) 0.0497(12) 0.0204(12) 0.0054(11) 0.0095(10)
O1W 0.0576(14) 0.0445(12) 0.0475(11) 0.0175(11) 0.0218(10) 0.0188(9)
O2W 0.0742(19) 0.0771(18) 0.0847(18) 0.0320(16) 0.0210(14) 0.0304(15)
O3W 0.091(2) 0.113(3) 0.091(2) 0.023(2) 0.014(2) 0.039(2)
O4W 0.104(2) 0.105(2) 0.0752(19) 0.0423(19) 0.0129(17) 0.0345(17)
O5W 0.162(3) 0.0536(16) 0.0706(18) 0.016(2) 0.032(2) 0.0187(15)
O6W 0.143(5) 0.037(2) 0.038(2) 0.044(3) 0.012(2) 0.0153(18)
Mn1 0.0371(2) 0.0333(2) 0.0357(2) 0.01264(18) 0.01048(16) 0.01315(16)

loop_
_atom_type_symbol
_atom_type_description
_atom_type_scat_dispersion_real
_atom_type_scat_dispersion_imag
_atom_type_scat_source
C C 0.0033 0.0016 'International Tables Vol C Tables 4.2.6.8 and 6.1.1.4'
H H 0.0000 0.0000 'International Tables Vol C Tables 4.2.6.8 and 6.1.1.4'
N N 0.0061 0.0033 'International Tables Vol C Tables 4.2.6.8 and 6.1.1.4'
O O 0.0106 0.0060 'International Tables Vol C Tables 4.2.6.8 and 6.1.1.4'
Mn Mn 0.3368 0.7283 'International Tables Vol C Tables 4.2.6.8 and 6.1.1.4'

loop_
_geom_angle_atom_site_label_1
_geom_angle_atom_site_label_2
_geom_angle_atom_site_label_3
_geom_angle
_geom_angle_publ_flag
C6 C1 C2 119.9(3) ?
C6 C1 C7 120.7(3) ?
C2 C1 C7 119.4(3) ?
C3 C2 C1 121.1(3) ?
C3 C2 H1 119.4 ?
C1 C2 H1 119.4 ?
C2 C3 C4 119.3(3) ?
C2 C3 N5 119.0(3) ?
C4 C3 N5 121.6(3) ?
C3 C4 C5 120.5(3) ?
C3 C4 H4 119.8 ?
C5 C4 H4 119.8 ?
C6 C5 C4 119.9(3) ?
C6 C5 H5 120.1 ?
C4 C5 H5 120.1 ?
C1 C6 C5 119.3(3) ?
C1 C6 H6 120.4 ?
C5 C6 H6 120.4 ?
O1 C7 O2 124.2(3) ?
O1 C7 C1 117.6(3) ?
O2 C7 C1 118.2(2) ?
C13 C8 C9 119.5(3) ?
C13 C8 C14 120.6(3) ?
C9 C8 C14 119.8(3) ?
C10 C9 C8 121.2(3) ?
C10 C9 H9 119.4 ?
C8 C9 H9 119.4 ?
N6 C10 C9 121.4(3) ?
N6 C10 C11 120.7(3) ?
C9 C10 C11 117.9(3) ?
C12 C11 C10 120.4(3) ?
C12 C11 H11 119.8 ?
C10 C11 H11 119.8 ?
C11 C12 C13 121.9(3) ?
C11 C12 H12 119.0 ?
C13 C12 H12 119.0 ?
C12 C13 C8 119.0(3) ?
C12 C13 H13 120.5 ?
C8 C13 H13 120.5 ?
O4 C14 O3 123.9(3) ?
O4 C14 C8 118.7(3) ?
O3 C14 C8 117.3(3) ?
N1 C15 C16 124.2(3) ?
N1 C15 H15 117.9 ?
C16 C15 H15 117.9 ?
C17 C16 C15 118.9(3) ?
C17 C16 H16 120.5 ?
C15 C16 H16 120.5 ?
C16 C17 C18 119.6(3) ?
C16 C17 H17 120.2 ?
C18 C17 H17 120.2 ?
C17 C18 C19 117.2(2) ?
C17 C18 C26 123.7(2) ?
C19 C18 C26 119.1(3) ?
C25 C26 C18 121.3(3) ?
C25 C26 H26 119.3 ?
C18 C26 H26 119.3 ?
C26 C25 C24 121.5(3) ?
C26 C25 H25 119.3 ?
C24 C25 H25 119.3 ?
C23 C24 C20 117.4(2) ?
C23 C24 C25 123.3(2) ?
C20 C24 C25 119.2(3) ?
C22 C23 C24 119.7(3) ?
C22 C23 H23 120.2 ?
C24 C23 H23 120.2 ?
C23 C22 C21 118.9(3) ?
C23 C22 H22 120.5 ?
C21 C22 H22 120.5 ?
N2 C21 C22 123.5(3) ?
N2 C21 H21 118.2 ?
C22 C21 H21 118.2 ?
N2 C20 C24 122.6(2) ?
N2 C20 C19 118.1(2) ?
C24 C20 C19 119.3(2) ?
N1 C19 C18 122.5(2) ?
N1 C19 C20 118.0(2) ?
C18 C19 C20 119.5(2) ?
N3 C27 C28 123.2(3) ?
N3 C27 H27 118.4 ?
C28 C27 H27 118.4 ?
C29 C28 C27 118.6(3) ?
C29 C28 H28 120.7 ?
C27 C28 H28 120.7 ?
C28 C29 C30 120.4(3) ?
C28 C29 H29 119.8 ?
C30 C29 H29 119.8 ?
C29 C30 C38 123.9(3) ?
C29 C30 C31 116.8(3) ?
C38 C30 C31 119.3(3) ?
C37 C38 C30 121.2(3) ?
C37 C38 H38 119.4 ?
C30 C38 H38 119.4 ?
C38 C37 C36 121.0(3) ?
C38 C37 H37 119.5 ?
C36 C37 H37 119.5 ?
C32 C36 C35 116.5(3) ?
C32 C36 C37 119.9(3) ?
C35 C36 C37 123.5(3) ?
C34 C35 C36 120.4(3) ?
C34 C35 H35 119.8 ?
C36 C35 H35 119.8 ?
C35 C34 C33 118.7(3) ?
C35 C34 H34 120.6 ?
C33 C34 H34 120.6 ?
N4 C33 C34 123.1(3) ?
N4 C33 H33 118.5 ?
C34 C33 H33 118.5 ?
N4 C32 C36 123.3(3) ?
N4 C32 C31 117.4(2) ?
C36 C32 C31 119.3(3) ?
N3 C31 C30 122.8(3) ?
N3 C31 C32 118.0(2) ?
C30 C31 C32 119.1(3) ?
C15 N1 C19 117.5(2) ?
C15 N1 Mn1 127.78(17) ?
C19 N1 Mn1 114.72(16) ?
C21 N2 C20 117.8(2) ?
C21 N2 Mn1 125.75(17) ?
C20 N2 Mn1 116.31(16) ?
C27 N3 C31 118.1(2) ?
C27 N3 Mn1 126.9(2) ?
C31 N3 Mn1 115.03(17) ?
C33 N4 C32 117.9(2) ?
C33 N4 Mn1 125.9(2) ?
C32 N4 Mn1 116.24(16) ?
C3 N5 H5A 120.0 ?
C3 N5 H5B 120.0 ?
H5A N5 H5B 120.0 ?
C10 N6 H6A 120.0 ?
C10 N6 H6B 120.0 ?
H6A N6 H6B 120.0 ?
C7 O1 Mn1 131.57(19) ?
Mn1 O1W HW11 115.7(19) ?
Mn1 O1W HW12 100.1(19) ?
HW11 O1W HW12 114(2) ?
HW21 O2W HW22 121(2) ?
HW31 O3W HW32 126(3) ?
HW51 O5W HW52 106(3) ?
O1 Mn1 O1W 89.66(8) yes
O1 Mn1 N4 94.30(9) yes
O1W Mn1 N4 106.31(8) yes
O1 Mn1 N2 101.02(9) yes
O1W Mn1 N2 91.66(8) yes
N4 Mn1 N2 156.46(8) yes
O1 Mn1 N3 164.11(8) yes
O1W Mn1 N3 84.67(8) yes
N4 Mn1 N3 73.21(9) yes
N2 Mn1 N3 93.98(9) yes
O1 Mn1 N1 90.77(8) yes
O1W Mn1 N1 164.20(8) yes
N4 Mn1 N1 89.40(8) yes
N2 Mn1 N1 72.77(7) yes
N3 Mn1 N1 98.71(8) yes

loop_
_geom_bond_atom_site_label_1
_geom_bond_atom_site_label_2
_geom_bond_distance
_geom_bond_publ_flag
C1 C6 1.379(4) ?
C1 C2 1.395(4) ?
C1 C7 1.497(4) ?
C2 C3 1.365(4) ?
C2 H1 0.9300 ?
C3 C4 1.376(5) ?
C3 N5 1.431(5) ?
C4 C5 1.397(5) ?
C4 H4 0.9300 ?
C5 C6 1.389(4) ?
C5 H5 0.9300 ?
C6 H6 0.9300 ?
C7 O1 1.263(3) ?
C7 O2 1.266(3) ?
C8 C13 1.390(4) ?
C8 C9 1.391(4) ?
C8 C14 1.504(4) ?
C9 C10 1.389(4) ?
C9 H9 0.9300 ?
C10 N6 1.376(4) ?
C10 C11 1.405(4) ?
C11 C12 1.357(4) ?
C11 H11 0.9300 ?
C12 C13 1.374(4) ?
C12 H12 0.9300 ?
C13 H13 0.9300 ?
C14 O4 1.253(3) ?
C14 O3 1.273(3) ?
C15 N1 1.321(3) ?
C15 C16 1.387(4) ?
C15 H15 0.9300 ?
C16 C17 1.359(4) ?
C16 H16 0.9300 ?
C17 C18 1.410(4) ?
C17 H17 0.9300 ?
C18 C19 1.412(3) ?
C18 C26 1.429(4) ?
C26 C25 1.335(4) ?
C26 H26 0.9300 ?
C25 C24 1.434(4) ?
C25 H25 0.9300 ?
C24 C23 1.404(4) ?
C24 C20 1.404(3) ?
C23 C22 1.361(4) ?
C23 H23 0.9300 ?
C22 C21 1.392(4) ?
C22 H22 0.9300 ?
C21 N2 1.324(3) ?
C21 H21 0.9300 ?
C20 N2 1.356(3) ?
C20 C19 1.443(4) ?
C19 N1 1.358(3) ?
C27 N3 1.320(4) ?
C27 C28 1.411(4) ?
C27 H27 0.9300 ?
C28 C29 1.363(5) ?
C28 H28 0.9300 ?
C29 C30 1.401(4) ?
C29 H29 0.9300 ?
C30 C38 1.409(5) ?
C30 C31 1.418(4) ?
C38 C37 1.349(5) ?
C38 H38 0.9300 ?
C37 C36 1.418(4) ?
C37 H37 0.9300 ?
C36 C32 1.392(4) ?
C36 C35 1.415(4) ?
C35 C34 1.352(5) ?
C35 H35 0.9300 ?
C34 C33 1.397(4) ?
C34 H34 0.9300 ?
C33 N4 1.327(3) ?
C33 H33 0.9300 ?
C32 N4 1.356(3) ?
C32 C31 1.440(4) ?
C31 N3 1.358(3) ?
N1 Mn1 2.316(2) yes
N2 Mn1 2.270(2) yes
N3 Mn1 2.277(2) yes
N4 Mn1 2.254(2) yes
N5 H5A 0.8600 ?
N5 H5B 0.8600 ?
N6 H6A 0.8600 ?
N6 H6B 0.8600 ?
O1 Mn1 2.114(2) yes
O1W Mn1 2.179(2) yes
O1W HW11 0.896(16) ?
O1W HW12 0.881(16) ?
O2W HW21 0.921(16) ?
O2W HW22 0.919(16) ?
O3W HW31 0.858(16) ?
O3W HW32 0.763(16) ?
O4W HW41 0.915(19) ?
O5W HW51 0.732(18) ?
O5W HW52 0.937(17) ?

loop_
_geom_hbond_atom_site_label_D
_geom_hbond_atom_site_label_H
_geom_hbond_atom_site_label_A
_geom_hbond_site_symmetry_A
_geom_hbond_distance_DH
_geom_hbond_distance_HA
_geom_hbond_distance_DA
_geom_hbond_angle_DHA
O1W HW12 O2 . 0.881(16) 1.880(19) 2.705(3) 155(3)
O1W HW11 O3 . 0.896(16) 1.88(2) 2.714(3) 155(2)
O2W HW21 O4 2_656 0.921(16) 1.937(19) 2.820(4) 160(2)
O3W HW32 O2W . 0.763(16) 2.29(3) 2.832(4) 129(3)
O4W HW41 O4 1_455 0.915(19) 2.01(3) 2.852(4) 152(4)
N5 H5A O6W 2_656 0.86 2.25 2.979(6) 142.8
N6 H6A O2 2_656 0.86 2.26 3.119(4) 172.3
O3W HW31 O4W 1_554 0.858(16) 2.028(16) 2.882(5) 174(3)

loop_
_geom_torsion_atom_site_label_1
_geom_torsion_atom_site_label_2
_geom_torsion_atom_site_label_3
_geom_torsion_atom_site_label_4
_geom_torsion
C6 C1 C2 C3 -1.5(4)
C7 C1 C2 C3 178.8(2)
C1 C2 C3 C4 -0.2(4)
C1 C2 C3 N5 -179.9(3)
C2 C3 C4 C5 0.9(5)
N5 C3 C4 C5 -179.3(3)
C3 C4 C5 C6 0.0(5)
C2 C1 C6 C5 2.4(4)
C7 C1 C6 C5 -177.9(2)
C4 C5 C6 C1 -1.6(4)
C6 C1 C7 O1 -9.5(4)
C2 C1 C7 O1 170.2(2)
C6 C1 C7 O2 169.4(2)
C2 C1 C7 O2 -10.9(4)
C13 C8 C9 C10 -0.9(4)
C14 C8 C9 C10 176.3(2)
C8 C9 C10 N6 -176.5(3)
C8 C9 C10 C11 1.6(4)
N6 C10 C11 C12 177.9(3)
C9 C10 C11 C12 -0.2(4)
C10 C11 C12 C13 -2.0(5)
C11 C12 C13 C8 2.7(5)
C9 C8 C13 C12 -1.3(4)
C14 C8 C13 C12 -178.5(3)
C13 C8 C14 O4 25.3(4)
C9 C8 C14 O4 -151.9(3)
C13 C8 C14 O3 -156.9(3)
C9 C8 C14 O3 25.9(4)
N1 C15 C16 C17 0.2(5)
C15 C16 C17 C18 -2.3(4)
C16 C17 C18 C19 2.6(4)
C16 C17 C18 C26 -174.6(3)
C17 C18 C26 C25 176.4(3)
C19 C18 C26 C25 -0.8(4)
C18 C26 C25 C24 2.1(4)
C26 C25 C24 C23 178.0(3)
C26 C25 C24 C20 -0.6(4)
C20 C24 C23 C22 1.3(4)
C25 C24 C23 C22 -177.4(3)
C24 C23 C22 C21 -1.6(4)
C23 C22 C21 N2 1.0(4)
C23 C24 C20 N2 -0.4(4)
C25 C24 C20 N2 178.4(2)
C23 C24 C20 C19 179.2(2)
C25 C24 C20 C19 -2.1(4)
C17 C18 C19 N1 -0.8(4)
C26 C18 C19 N1 176.5(2)
C17 C18 C19 C20 -179.3(2)
C26 C18 C19 C20 -1.9(4)
N2 C20 C19 N1 4.4(3)
C24 C20 C19 N1 -175.2(2)
N2 C20 C19 C18 -177.1(2)
C24 C20 C19 C18 3.3(3)
N3 C27 C28 C29 2.0(5)
C27 C28 C29 C30 -2.4(5)
C28 C29 C30 C38 -179.5(3)
C28 C29 C30 C31 0.9(5)
C29 C30 C38 C37 178.6(3)
C31 C30 C38 C37 -1.9(5)
C30 C38 C37 C36 0.1(5)
C38 C37 C36 C32 0.2(5)
C38 C37 C36 C35 -179.0(3)
C32 C36 C35 C34 0.0(5)
C37 C36 C35 C34 179.3(3)
C36 C35 C34 C33 0.4(5)
C35 C34 C33 N4 0.1(5)
C35 C36 C32 N4 -0.9(4)
C37 C36 C32 N4 179.8(3)
C35 C36 C32 C31 -179.5(3)
C37 C36 C32 C31 1.3(4)
C29 C30 C31 N3 1.1(4)
C38 C30 C31 N3 -178.5(3)
C29 C30 C31 C32 -177.1(2)
C38 C30 C31 C32 3.3(4)
N4 C32 C31 N3 0.1(3)
C36 C32 C31 N3 178.7(2)
N4 C32 C31 C30 178.4(2)
C36 C32 C31 C30 -3.0(4)
C16 C15 N1 C19 1.6(4)
C16 C15 N1 Mn1 -178.0(2)
C18 C19 N1 C15 -1.2(4)
C20 C19 N1 C15 177.3(2)
C18 C19 N1 Mn1 178.44(18)
C20 C19 N1 Mn1 -3.1(3)
C22 C21 N2 C20 -0.1(4)
C22 C21 N2 Mn1 -176.1(2)
C24 C20 N2 C21 -0.2(3)
C19 C20 N2 C21 -179.7(2)
C24 C20 N2 Mn1 176.18(18)
C19 C20 N2 Mn1 -3.3(3)
C28 C27 N3 C31 -0.1(4)
C28 C27 N3 Mn1 178.8(2)
C30 C31 N3 C27 -1.5(4)
C32 C31 N3 C27 176.7(2)
C30 C31 N3 Mn1 179.48(19)
C32 C31 N3 Mn1 -2.3(3)
C34 C33 N4 C32 -1.0(4)
C34 C33 N4 Mn1 176.5(2)
C36 C32 N4 C33 1.4(4)
C31 C32 N4 C33 179.9(2)
C36 C32 N4 Mn1 -176.3(2)
C31 C32 N4 Mn1 2.2(3)
O2 C7 O1 Mn1 -0.4(4)
C1 C7 O1 Mn1 178.42(15)
C7 O1 Mn1 O1W 17.3(2)
C7 O1 Mn1 N4 123.6(2)
C7 O1 Mn1 N2 -74.3(2)
C7 O1 Mn1 N3 86.2(4)
C7 O1 Mn1 N1 -146.9(2)
C33 N4 Mn1 O1 10.0(2)
C32 N4 Mn1 O1 -172.50(17)
C33 N4 Mn1 O1W 100.9(2)
C32 N4 Mn1 O1W -81.60(18)
C33 N4 Mn1 N2 -120.7(2)
C32 N4 Mn1 N2 56.7(3)
C33 N4 Mn1 N3 180.0(2)
C32 N4 Mn1 N3 -2.51(17)
C33 N4 Mn1 N1 -80.7(2)
C32 N4 Mn1 N1 96.77(17)
C21 N2 Mn1 O1 90.0(2)
C20 N2 Mn1 O1 -86.10(17)
C21 N2 Mn1 O1W 0.0(2)
C20 N2 Mn1 O1W -176.07(17)
C21 N2 Mn1 N4 -140.3(2)
C20 N2 Mn1 N4 43.6(3)
C21 N2 Mn1 N3 -84.8(2)
C20 N2 Mn1 N3 99.16(17)
C21 N2 Mn1 N1 177.3(2)
C20 N2 Mn1 N1 1.26(16)
C27 N3 Mn1 O1 -137.1(3)
C31 N3 Mn1 O1 41.8(4)
C27 N3 Mn1 O1W -67.6(2)
C31 N3 Mn1 O1W 111.34(18)
C27 N3 Mn1 N4 -176.4(3)
C31 N3 Mn1 N4 2.51(17)
C27 N3 Mn1 N2 23.7(2)
C31 N3 Mn1 N2 -157.36(18)
C27 N3 Mn1 N1 96.9(2)
C31 N3 Mn1 N1 -84.21(18)
C15 N1 Mn1 O1 -78.1(2)
C19 N1 Mn1 O1 102.32(17)
C15 N1 Mn1 O1W -169.5(3)
C19 N1 Mn1 O1W 10.8(4)
C15 N1 Mn1 N4 16.2(2)
C19 N1 Mn1 N4 -163.39(17)
C15 N1 Mn1 N2 -179.4(2)
C19 N1 Mn1 N2 1.01(16)
C15 N1 Mn1 N3 89.1(2)
C19 N1 Mn1 N3 -90.48(18)
